data_4308117
loop_
_publ_author_name
'Rashmi Bagai'
'Saiti Datta'
'Amalia Betancur-Rodriguez'
'Khalil A. Abboud'
'Stephen Hill'
'George Christou'

_publ_section_title
;
Diversity of New Structural Types in Polynuclear Iron Chemistry with a
Tridentate N,N,O Ligand
;
_journal_name_full 'Inorganic Chemistry'
_journal_page_first 4535
_journal_page_last 4547
_journal_paper_doi 10.1021/ic070106w
_journal_volume 46
_journal_year 2007
_chemical_formula_sum 'C38 H70 Fe7 N5 O28'
_chemical_formula_weight 1435.94
_chemical_name_systematic
; 
 ? 
;
_space_group_IT_number 2
_symmetry_cell_setting triclinic
_symmetry_space_group_name_Hall '-P 1'
_symmetry_space_group_name_H-M 'P -1'
_atom_sites_solution_hydrogens geom
_atom_sites_solution_primary direct
_atom_sites_solution_secondary difmap
_audit_creation_method SHELXL-97
_cell_angle_alpha 70.636(2)
_cell_angle_beta 79.731(2)
_cell_angle_gamma 73.099(2)
_cell_formula_units_Z 2
_cell_length_a 12.4586(8)
_cell_length_b 13.5495(9)
_cell_length_c 18.690(12)
_cell_measurement_reflns_used 141
_cell_measurement_temperature 173(2)
_cell_measurement_theta_max 28.0
_cell_measurement_theta_min 2.0
_cell_volume 2836.2(18)
_computing_cell_refinement 'Bruker SMART v5.624 & SAINT 6.36a (Bruker 1998)'
_computing_data_collection 'Bruker SMART v5.624 (Bruker 1998)'
_computing_data_reduction 'Bruker SHELXTL v6.12 (Bruker 2000)'
_computing_molecular_graphics 'Bruker SHELXTL v6.12'
_computing_publication_material 'Bruker SHELXTL v6.12'
_computing_structure_refinement 'Bruker SHELXTL v6.12'
_computing_structure_solution 'Bruker SHELXTL v6.12'
_diffrn_ambient_temperature 173(2)
_diffrn_measured_fraction_theta_full 0.951
_diffrn_measured_fraction_theta_max 0.951
_diffrn_measurement_device_type 'SMART CCD area detector'
_diffrn_measurement_method '\w scans'
_diffrn_radiation_monochromator graphite
_diffrn_radiation_source 'fine-focus sealed tube'
_diffrn_radiation_type MoK\a
_diffrn_radiation_wavelength 0.71073
_diffrn_reflns_av_R_equivalents 0.0445
_diffrn_reflns_av_sigmaI/netI 0.0449
_diffrn_reflns_limit_h_max 16
_diffrn_reflns_limit_h_min -15
_diffrn_reflns_limit_k_max 17
_diffrn_reflns_limit_k_min -17
_diffrn_reflns_limit_l_max 23
_diffrn_reflns_limit_l_min -10
_diffrn_reflns_number 18637
_diffrn_reflns_theta_full 27.50
_diffrn_reflns_theta_max 27.50
_diffrn_reflns_theta_min 1.72
_diffrn_standards_decay_% '< 1'
_diffrn_standards_number 0
_exptl_absorpt_coefficient_mu 1.828
_exptl_absorpt_correction_T_max 0.8697
_exptl_absorpt_correction_T_min 0.7667
_exptl_absorpt_correction_type integration
_exptl_absorpt_process_details 'based on measured indexed crystal faces, Bruker SHELXTL  v6.12 (Bruker 1998)'
_exptl_crystal_colour red
_exptl_crystal_density_diffrn 1.681
_exptl_crystal_density_meas 0
_exptl_crystal_density_method 'not measured'
_exptl_crystal_description needles
_exptl_crystal_F_000 1478
_exptl_crystal_size_max 0.15
_exptl_crystal_size_mid 0.15
_exptl_crystal_size_min 0.08
_refine_diff_density_max 0.463
_refine_diff_density_min -0.563
_refine_diff_density_rms 0.081
_refine_ls_extinction_method none
_refine_ls_goodness_of_fit_ref 1.015
_refine_ls_hydrogen_treatment mixed
_refine_ls_matrix_type full
_refine_ls_number_parameters 721
_refine_ls_number_reflns 12390
_refine_ls_number_restraints 0
_refine_ls_restrained_S_all 1.015
_refine_ls_R_factor_all 0.0463
_refine_ls_R_factor_gt 0.0353
_refine_ls_shift/su_max 0.002
_refine_ls_shift/su_mean 0.000
_refine_ls_structure_factor_coef Fsqd
_refine_ls_weighting_details 'calc w=1/[\s^2^(Fo^2^)+(0.0466P)^2^+1.5562P] where P=(Fo^2^+2Fc^2^)/3'
_refine_ls_weighting_scheme calc
_refine_ls_wR_factor_gt 0.0864
_refine_ls_wR_factor_ref 0.0927
_reflns_number_gt 10348
_reflns_number_total 12390
_reflns_threshold_expression I>2\s(I)
_cod_data_source_file ic070106w-file002.cif
_cod_data_source_block rb58
_cod_depositor_comments
;
The following automatic conversions were performed:
'_symmetry_cell_setting' value 'Triclinic' changed to 'triclinic'
according to '/home/saulius/struct/CIF-dictionaries/cif_core.dic'
dictionary named 'cif_core.dic' version 2.4.1 from 2010-06-29.

Automatic conversion script
Id: cif_fix_enum 1527 2010-12-29 10:47:43Z saulius 
;
_cod_original_cell_volume 2836.2(3)
_cod_database_code 4308117

loop_
_symmetry_equiv_pos_as_xyz
'x, y, z'
'-x, -y, -z'

loop_
_atom_site_label
_atom_site_type_symbol
_atom_site_fract_x
_atom_site_fract_y
_atom_site_fract_z
_atom_site_U_iso_or_equiv
_atom_site_adp_type
_atom_site_occupancy
_atom_site_symmetry_multiplicity
_atom_site_calc_flag
_atom_site_refinement_flags
_atom_site_disorder_assembly
_atom_site_disorder_group
Fe1 Fe 0.83647(3) 0.40090(3) 0.34281(2) 0.01951(8) Uani 1 1 d . . .
Fe2 Fe 0.62154(3) 0.51007(3) 0.27241(2) 0.01770(8) Uani 1 1 d . . .
Fe3 Fe 0.85249(3) 0.57155(3) 0.16034(2) 0.01903(8) Uani 1 1 d . . .
Fe4 Fe 0.83304(3) 0.79194(3) 0.05439(2) 0.01957(8) Uani 1 1 d . . .
Fe5 Fe 0.61824(3) 0.77926(3) 0.19679(2) 0.01815(8) Uani 1 1 d . . .
Fe6 Fe 0.42550(3) 0.73545(3) 0.30381(2) 0.01938(8) Uani 1 1 d . . .
Fe7 Fe 0.46892(3) 0.96336(3) 0.29631(2) 0.02180(9) Uani 1 1 d . . .
O1 O 0.78324(14) 0.51028(13) 0.25512(10) 0.0190(4) Uani 1 1 d . . .
O2 O 0.74613(15) 0.71727(13) 0.13553(10) 0.0197(4) Uani 1 1 d . . .
O3 O 0.57350(14) 0.65441(13) 0.27160(10) 0.0181(3) Uani 1 1 d . . .
O4 O 0.48531(15) 0.85777(13) 0.25256(10) 0.0200(4) Uani 1 1 d . . .
O5 O 0.67160(14) 0.42934(14) 0.37998(10) 0.0201(4) Uani 1 1 d . . .
O6 O 0.83315(16) 0.27359(15) 0.31249(11) 0.0275(4) Uani 1 1 d . . .
O7 O 0.66771(16) 0.34820(14) 0.26208(11) 0.0259(4) Uani 1 1 d . . .
O8 O 0.99839(15) 0.39131(15) 0.30142(11) 0.0249(4) Uani 1 1 d . . .
O9 O 0.99223(16) 0.43772(15) 0.17437(11) 0.0248(4) Uani 1 1 d . . .
O10 O 0.77997(16) 0.49916(15) 0.10681(11) 0.0245(4) Uani 1 1 d . . .
O11 O 0.60308(16) 0.53988(15) 0.16025(10) 0.0245(4) Uani 1 1 d . . .
O12 O 0.46709(15) 0.47918(15) 0.30150(11) 0.0250(4) Uani 1 1 d . . .
O13 O 0.36214(16) 0.60360(15) 0.35725(11) 0.0257(4) Uani 1 1 d . . .
O14 O 0.96158(16) 0.62937(15) 0.20028(11) 0.0254(4) Uani 1 1 d . . .
O15 O 0.95239(16) 0.79417(15) 0.11660(11) 0.0261(4) Uani 1 1 d . . .
O16 O 0.91616(15) 0.64277(14) 0.05345(10) 0.0216(4) Uani 1 1 d . . .
O17 O 0.78152(16) 0.94886(14) 0.04967(11) 0.0253(4) Uani 1 1 d . . .
O18 O 0.62640(16) 0.93549(14) 0.12999(11) 0.0254(4) Uani 1 1 d . . .
O19 O 0.72378(15) 0.79430(14) 0.26335(11) 0.0247(4) Uani 1 1 d . . .
O20 O 0.63851(16) 0.94704(15) 0.29538(12) 0.0272(4) Uani 1 1 d . . .
O21 O 0.50934(15) 0.78254(15) 0.12463(10) 0.0235(4) Uani 1 1 d . . .
O22 O 0.36604(16) 0.73470(16) 0.20831(11) 0.0265(4) Uani 1 1 d . . .
O23 O 0.45635(17) 0.72143(14) 0.41148(10) 0.0255(4) Uani 1 1 d . . .
O24 O 0.47025(19) 0.88381(15) 0.40823(11) 0.0320(5) Uani 1 1 d . . .
O25 O 0.26803(16) 0.83250(15) 0.32194(11) 0.0287(4) Uani 1 1 d . . .
O26 O 0.29503(17) 0.99525(16) 0.30698(13) 0.0330(5) Uani 1 1 d . . .
O27 O 0.45434(17) 1.10956(14) 0.21228(11) 0.0272(4) Uani 1 1 d . . .
O28 O 0.45283(18) 1.10996(16) 0.32896(12) 0.0330(5) Uani 1 1 d . . .
N1 N 0.9103(2) 0.26647(19) 0.44595(14) 0.0298(5) Uani 1 1 d . . .
N2 N 0.83475(19) 0.49413(18) 0.41914(13) 0.0240(5) Uani 1 1 d . . .
N3 N 0.72560(19) 0.83411(17) -0.04127(12) 0.0227(5) Uani 1 1 d . . .
N4 N 0.96373(19) 0.81653(17) -0.04691(13) 0.0236(5) Uani 1 1 d . . .
N5 N 1.2312(3) 0.2421(3) 0.4985(2) 0.0640(10) Uani 1 1 d . . .
C1 C 0.9529(3) 0.3197(3) 0.48810(17) 0.0355(7) Uani 1 1 d . . .
H1A H 1.0236 0.3380 0.4609 0.043 Uiso 1 1 calc R . .
H1B H 0.9696 0.2697 0.5394 0.043 Uiso 1 1 calc R . .
C2 C 0.8665(2) 0.4217(2) 0.49553(16) 0.0311(6) Uani 1 1 d . . .
H2A H 0.7987 0.4027 0.5275 0.037 Uiso 1 1 calc R . .
H2B H 0.8981 0.4594 0.5207 0.037 Uiso 1 1 calc R . .
C3 C 0.7158(2) 0.5591(2) 0.42448(15) 0.0240(5) Uani 1 1 d . . .
H3A H 0.7016 0.6202 0.3773 0.029 Uiso 1 1 calc R . .
H3B H 0.7024 0.5889 0.4679 0.029 Uiso 1 1 calc R . .
C4 C 0.6366(2) 0.4874(2) 0.43556(15) 0.0225(5) Uani 1 1 d . . .
H4A H 0.6388 0.4360 0.4875 0.027 Uiso 1 1 calc R . .
H4B H 0.5584 0.5322 0.4292 0.027 Uiso 1 1 calc R . .
C5 C 1.0049(3) 0.1805(3) 0.42638(19) 0.0390(8) Uani 1 1 d . . .
H5A H 1.0657 0.2127 0.3958 0.058 Uiso 1 1 calc R . .
H5B H 0.9784 0.1456 0.3971 0.058 Uiso 1 1 calc R . .
H5C H 1.0332 0.1267 0.4733 0.058 Uiso 1 1 calc R . .
C6 C 0.8201(3) 0.2153(3) 0.49198(19) 0.0401(8) Uani 1 1 d . . .
H6A H 0.8508 0.1576 0.5366 0.060 Uiso 1 1 calc R . .
H6B H 0.7907 0.1848 0.4611 0.060 Uiso 1 1 calc R . .
H6C H 0.7591 0.2697 0.5088 0.060 Uiso 1 1 calc R . .
C7 C 0.9107(2) 0.5678(2) 0.38546(18) 0.0314(6) Uani 1 1 d . . .
H7A H 0.9040 0.6135 0.4180 0.047 Uiso 1 1 calc R . .
H7B H 0.8895 0.6135 0.3346 0.047 Uiso 1 1 calc R . .
H7C H 0.9887 0.5251 0.3816 0.047 Uiso 1 1 calc R . .
C8 C 0.7538(2) 0.2734(2) 0.27828(16) 0.0257(6) Uani 1 1 d . . .
C9 C 0.7665(3) 0.1728(3) 0.2560(3) 0.0492(10) Uani 1 1 d . . .
H9A H 0.7123 0.1330 0.2880 0.074 Uiso 1 1 calc R . .
H9B H 0.8432 0.1271 0.2630 0.074 Uiso 1 1 calc R . .
H9C H 0.7522 0.1933 0.2024 0.074 Uiso 1 1 calc R . .
C10 C 1.0414(2) 0.3930(2) 0.23421(16) 0.0233(5) Uani 1 1 d . . .
C11 C 1.1627(3) 0.3323(3) 0.2278(2) 0.0485(9) Uani 1 1 d . . .
H11A H 1.1672 0.2568 0.2330 0.073 Uiso 1 1 calc R . .
H11B H 1.2011 0.3351 0.2683 0.073 Uiso 1 1 calc R . .
H11C H 1.1990 0.3652 0.1781 0.073 Uiso 1 1 calc R . .
C12 C 0.6764(2) 0.5055(2) 0.11222(15) 0.0239(5) Uani 1 1 d . . .
C13 C 0.6353(3) 0.4689(3) 0.05627(19) 0.0380(7) Uani 1 1 d . . .
H13A H 0.6912 0.4681 0.0122 0.057 Uiso 1 1 calc R . .
H13B H 0.5637 0.5188 0.0393 0.057 Uiso 1 1 calc R . .
H13C H 0.6242 0.3961 0.0810 0.057 Uiso 1 1 calc R . .
C14 C 0.3765(2) 0.5238(2) 0.33265(15) 0.0224(5) Uani 1 1 d . . .
C15 C 0.2769(2) 0.4774(3) 0.3416(2) 0.0357(7) Uani 1 1 d . . .
H15A H 0.2720 0.4636 0.2941 0.054 Uiso 1 1 calc R . .
H15B H 0.2077 0.5288 0.3532 0.054 Uiso 1 1 calc R . .
H15C H 0.2862 0.4095 0.3832 0.054 Uiso 1 1 calc R . .
C16 C 0.9915(2) 0.7166(2) 0.17309(16) 0.0248(6) Uani 1 1 d . . .
C17 C 1.0836(3) 0.7290(3) 0.20965(19) 0.0358(7) Uani 1 1 d . . .
H17A H 1.0691 0.7039 0.2652 0.054 Uiso 1 1 calc R . .
H17B H 1.0851 0.8052 0.1936 0.054 Uiso 1 1 calc R . .
H17C H 1.1564 0.6860 0.1939 0.054 Uiso 1 1 calc R . .
C18 C 1.0231(2) 0.6201(2) 0.01291(16) 0.0281(6) Uani 1 1 d . . .
H18A H 1.0186 0.5884 -0.0269 0.034 Uiso 1 1 calc R . .
H18B H 1.0781 0.5669 0.0481 0.034 Uiso 1 1 calc R . .
C19 C 1.0621(2) 0.7241(2) -0.02393(16) 0.0266(6) Uani 1 1 d . . .
H19A H 1.1016 0.7364 0.0126 0.032 Uiso 1 1 calc R . .
H19B H 1.1155 0.7175 -0.0692 0.032 Uiso 1 1 calc R . .
C20 C 0.9150(2) 0.8083(2) -0.11086(15) 0.0268(6) Uani 1 1 d . . .
H20A H 0.9194 0.7316 -0.1040 0.032 Uiso 1 1 calc R . .
H20B H 0.9589 0.8361 -0.1594 0.032 Uiso 1 1 calc R . .
C21 C 0.7933(2) 0.8728(2) -0.11408(16) 0.0282(6) Uani 1 1 d . . .
H21A H 0.7896 0.9501 -0.1240 0.034 Uiso 1 1 calc R . .
H21B H 0.7614 0.8657 -0.1565 0.034 Uiso 1 1 calc R . .
C22 C 0.6180(2) 0.9188(2) -0.04036(16) 0.0294(6) Uani 1 1 d . . .
H22A H 0.5791 0.9316 -0.0850 0.044 Uiso 1 1 calc R . .
H22B H 0.6342 0.9859 -0.0416 0.044 Uiso 1 1 calc R . .
H22C H 0.5699 0.8945 0.0061 0.044 Uiso 1 1 calc R . .
C23 C 0.6962(3) 0.7339(2) -0.03774(17) 0.0294(6) Uani 1 1 d . . .
H23A H 0.6555 0.7475 -0.0817 0.044 Uiso 1 1 calc R . .
H23B H 0.6484 0.7117 0.0093 0.044 Uiso 1 1 calc R . .
H23C H 0.7652 0.6765 -0.0385 0.044 Uiso 1 1 calc R . .
C24 C 0.9968(3) 0.9196(2) -0.06703(18) 0.0323(7) Uani 1 1 d . . .
H24A H 1.0289 0.9224 -0.0238 0.048 Uiso 1 1 calc R . .
H24B H 0.9303 0.9802 -0.0794 0.048 Uiso 1 1 calc R . .
H24C H 1.0530 0.9244 -0.1112 0.048 Uiso 1 1 calc R . .
C25 C 0.6984(2) 0.9851(2) 0.09229(15) 0.0225(5) Uani 1 1 d . . .
C26 C 0.6871(3) 1.0946(2) 0.09959(19) 0.0371(7) Uani 1 1 d . . .
H26A H 0.6088 1.1369 0.0946 0.056 Uiso 1 1 calc R . .
H26B H 0.7365 1.1317 0.0595 0.056 Uiso 1 1 calc R . .
H26C H 0.7085 1.0868 0.1495 0.056 Uiso 1 1 calc R . .
C27 C 0.7230(2) 0.8724(2) 0.28591(15) 0.0236(5) Uani 1 1 d . . .
C28 C 0.8360(3) 0.8787(2) 0.3006(2) 0.0359(7) Uani 1 1 d . . .
H28A H 0.8802 0.8060 0.3254 0.054 Uiso 1 1 calc R . .
H28B H 0.8245 0.9244 0.3339 0.054 Uiso 1 1 calc R . .
H28C H 0.8766 0.9099 0.2522 0.054 Uiso 1 1 calc R . .
C29 C 0.4205(2) 0.7502(2) 0.14343(16) 0.0268(6) Uani 1 1 d . . .
C30 C 0.3740(3) 0.7263(4) 0.0838(2) 0.0583(11) Uani 1 1 d . . .
H30A H 0.4239 0.7381 0.0366 0.087 Uiso 1 1 calc R . .
H30B H 0.2988 0.7743 0.0744 0.087 Uiso 1 1 calc R . .
H30C H 0.3690 0.6510 0.1017 0.087 Uiso 1 1 calc R . .
C31 C 0.4686(2) 0.7863(2) 0.44262(15) 0.0226(5) Uani 1 1 d . . .
C32 C 0.4829(3) 0.7457(2) 0.52631(16) 0.0302(6) Uani 1 1 d . . .
H32A H 0.4255 0.7067 0.5533 0.045 Uiso 1 1 calc R . .
H32B H 0.4747 0.8069 0.5454 0.045 Uiso 1 1 calc R . .
H32C H 0.5579 0.6969 0.5349 0.045 Uiso 1 1 calc R . .
C33 C 0.2350(2) 0.9325(2) 0.31201(15) 0.0267(6) Uani 1 1 d . . .
C34 C 0.1099(2) 0.9812(3) 0.30524(19) 0.0376(7) Uani 1 1 d . . .
H34A H 0.0882 0.9677 0.2621 0.056 Uiso 1 1 calc R . .
H34B H 0.0930 1.0593 0.2970 0.056 Uiso 1 1 calc R . .
H34C H 0.0676 0.9482 0.3522 0.056 Uiso 1 1 calc R . .
C35 C 0.4527(2) 1.1601(2) 0.25947(18) 0.0276(6) Uani 1 1 d . . .
C36 C 0.4552(3) 1.2768(2) 0.2289(2) 0.0389(8) Uani 1 1 d . . .
H36A H 0.4234 1.3124 0.2685 0.058 Uiso 1 1 calc R . .
H36B H 0.4105 1.3122 0.1849 0.058 Uiso 1 1 calc R . .
H36C H 0.5332 1.2821 0.2131 0.058 Uiso 1 1 calc R . .
C37 C 1.2769(3) 0.1541(3) 0.5062(2) 0.0471(9) Uani 1 1 d . . .
C38 C 1.3375(3) 0.0412(3) 0.5175(3) 0.0540(10) Uani 1 1 d . . .
H38A H 1.3802 0.0325 0.4697 0.081 Uiso 1 1 calc R . .
H38B H 1.2837 -0.0039 0.5336 0.081 Uiso 1 1 calc R . .
H38C H 1.3895 0.0193 0.5569 0.081 Uiso 1 1 calc R . .

loop_
_atom_site_aniso_label
_atom_site_aniso_U_11
_atom_site_aniso_U_22
_atom_site_aniso_U_33
_atom_site_aniso_U_23
_atom_site_aniso_U_13
_atom_site_aniso_U_12
Fe1 0.01867(17) 0.01955(17) 0.01828(18) -0.00542(14) -0.00079(14) -0.00247(14)
Fe2 0.01750(17) 0.01683(16) 0.01866(18) -0.00613(14) -0.00016(13) -0.00402(13)
Fe3 0.01893(17) 0.01885(17) 0.01789(18) -0.00594(14) 0.00197(14) -0.00424(14)
Fe4 0.01993(18) 0.01909(17) 0.01787(18) -0.00552(14) 0.00216(14) -0.00440(14)
Fe5 0.01820(17) 0.01732(17) 0.01775(18) -0.00576(14) 0.00173(14) -0.00400(14)
Fe6 0.01911(18) 0.01847(17) 0.01922(18) -0.00645(14) 0.00276(14) -0.00438(14)
Fe7 0.02575(19) 0.01696(17) 0.02121(19) -0.00678(14) 0.00118(15) -0.00381(15)
O1 0.0191(9) 0.0192(8) 0.0168(9) -0.0042(7) -0.0002(7) -0.0039(7)
O2 0.0204(9) 0.0184(8) 0.0187(9) -0.0051(7) 0.0028(7) -0.0056(7)
O3 0.0185(8) 0.0168(8) 0.0182(9) -0.0053(7) 0.0010(7) -0.0046(7)
O4 0.0201(9) 0.0182(8) 0.0191(9) -0.0062(7) 0.0029(7) -0.0030(7)
O5 0.0199(9) 0.0210(8) 0.0181(9) -0.0066(7) 0.0003(7) -0.0035(7)
O6 0.0277(10) 0.0214(9) 0.0333(11) -0.0105(8) -0.0052(8) -0.0020(8)
O7 0.0253(10) 0.0206(9) 0.0336(11) -0.0113(8) -0.0028(8) -0.0049(8)
O8 0.0202(9) 0.0281(10) 0.0244(10) -0.0077(8) 0.0001(7) -0.0042(8)
O9 0.0244(9) 0.0244(9) 0.0234(10) -0.0102(8) 0.0008(8) -0.0012(8)
O10 0.0261(10) 0.0248(9) 0.0248(10) -0.0125(8) 0.0024(8) -0.0065(8)
O11 0.0244(9) 0.0269(9) 0.0209(9) -0.0079(8) -0.0020(7) -0.0035(8)
O12 0.0206(9) 0.0240(9) 0.0323(11) -0.0116(8) 0.0026(8) -0.0078(7)
O13 0.0282(10) 0.0237(9) 0.0251(10) -0.0091(8) 0.0063(8) -0.0096(8)
O14 0.0237(9) 0.0268(9) 0.0252(10) -0.0062(8) -0.0012(8) -0.0076(8)
O15 0.0265(10) 0.0240(9) 0.0282(10) -0.0071(8) -0.0017(8) -0.0083(8)
O16 0.0213(9) 0.0216(9) 0.0192(9) -0.0070(7) 0.0056(7) -0.0047(7)
O17 0.0265(10) 0.0208(9) 0.0262(10) -0.0073(8) 0.0044(8) -0.0059(8)
O18 0.0257(10) 0.0190(9) 0.0268(10) -0.0036(7) 0.0026(8) -0.0053(8)
O19 0.0242(9) 0.0222(9) 0.0292(10) -0.0111(8) -0.0030(8) -0.0036(7)
O20 0.0273(10) 0.0231(9) 0.0335(11) -0.0127(8) -0.0020(8) -0.0054(8)
O21 0.0227(9) 0.0261(9) 0.0190(9) -0.0051(7) -0.0005(7) -0.0048(8)
O22 0.0220(9) 0.0349(10) 0.0230(10) -0.0095(8) -0.0001(8) -0.0078(8)
O23 0.0343(11) 0.0224(9) 0.0190(9) -0.0058(7) 0.0000(8) -0.0080(8)
O24 0.0500(13) 0.0231(9) 0.0238(10) -0.0080(8) -0.0006(9) -0.0112(9)
O25 0.0234(10) 0.0267(10) 0.0322(11) -0.0093(8) 0.0047(8) -0.0042(8)
O26 0.0268(10) 0.0263(10) 0.0431(13) -0.0129(9) 0.0047(9) -0.0041(8)
O27 0.0321(10) 0.0194(9) 0.0280(10) -0.0066(8) -0.0007(8) -0.0051(8)
O28 0.0407(12) 0.0281(10) 0.0312(12) -0.0152(9) 0.0001(9) -0.0048(9)
N1 0.0282(12) 0.0296(12) 0.0245(12) -0.0063(10) -0.0018(10) 0.0011(10)
N2 0.0215(11) 0.0289(11) 0.0210(11) -0.0084(9) -0.0024(9) -0.0041(9)
N3 0.0238(11) 0.0219(10) 0.0191(11) -0.0049(9) 0.0007(9) -0.0038(9)
N4 0.0238(11) 0.0215(10) 0.0236(12) -0.0061(9) 0.0033(9) -0.0070(9)
N5 0.0403(18) 0.055(2) 0.098(3) -0.028(2) -0.0075(18) -0.0080(16)
C1 0.0294(15) 0.0428(17) 0.0264(15) -0.0084(13) -0.0096(12) 0.0049(13)
C2 0.0297(15) 0.0413(16) 0.0211(14) -0.0111(12) -0.0073(11) -0.0022(13)
C3 0.0227(13) 0.0269(13) 0.0218(13) -0.0104(11) -0.0020(10) -0.0015(11)
C4 0.0211(12) 0.0259(13) 0.0186(12) -0.0093(10) 0.0001(10) -0.0013(10)
C5 0.0354(17) 0.0326(16) 0.0342(17) -0.0044(13) -0.0043(13) 0.0078(13)
C6 0.0414(18) 0.0355(16) 0.0305(17) 0.0035(13) -0.0010(14) -0.0069(14)
C7 0.0289(15) 0.0372(16) 0.0354(16) -0.0178(13) 0.0011(12) -0.0134(13)
C8 0.0298(14) 0.0212(12) 0.0280(14) -0.0096(11) 0.0020(11) -0.0093(11)
C9 0.046(2) 0.0287(16) 0.084(3) -0.0331(18) -0.0153(19) -0.0016(15)
C10 0.0202(12) 0.0239(12) 0.0286(14) -0.0133(11) 0.0010(11) -0.0054(10)
C11 0.0259(16) 0.076(3) 0.043(2) -0.0346(19) -0.0052(14) 0.0083(16)
C12 0.0283(14) 0.0220(12) 0.0210(13) -0.0038(10) -0.0036(11) -0.0075(11)
C13 0.0367(17) 0.053(2) 0.0362(17) -0.0268(15) -0.0031(14) -0.0134(15)
C14 0.0230(13) 0.0235(12) 0.0199(13) -0.0047(10) -0.0004(10) -0.0077(10)
C15 0.0253(14) 0.0469(18) 0.0461(19) -0.0264(15) 0.0042(13) -0.0155(13)
C16 0.0204(12) 0.0277(13) 0.0269(14) -0.0110(11) 0.0032(11) -0.0065(11)
C17 0.0327(16) 0.0374(16) 0.0408(18) -0.0079(14) -0.0086(13) -0.0149(13)
C18 0.0238(13) 0.0247(13) 0.0264(14) -0.0055(11) 0.0080(11) -0.0005(11)
C19 0.0205(13) 0.0280(13) 0.0258(14) -0.0065(11) 0.0048(11) -0.0036(11)
C20 0.0294(14) 0.0299(14) 0.0189(13) -0.0064(11) 0.0039(11) -0.0089(12)
C21 0.0313(15) 0.0296(14) 0.0190(13) -0.0046(11) 0.0008(11) -0.0054(12)
C22 0.0239(13) 0.0336(15) 0.0244(14) -0.0068(12) -0.0022(11) 0.0003(12)
C23 0.0319(15) 0.0310(14) 0.0273(15) -0.0086(12) -0.0033(12) -0.0107(12)
C24 0.0330(15) 0.0260(14) 0.0357(16) -0.0065(12) 0.0057(13) -0.0126(12)
C25 0.0253(13) 0.0204(12) 0.0192(13) -0.0040(10) -0.0034(10) -0.0033(10)
C26 0.0424(18) 0.0252(14) 0.0429(18) -0.0135(13) 0.0109(14) -0.0122(13)
C27 0.0259(13) 0.0213(12) 0.0210(13) -0.0028(10) -0.0009(10) -0.0068(10)
C28 0.0305(15) 0.0287(15) 0.054(2) -0.0173(14) -0.0103(14) -0.0057(12)
C29 0.0200(13) 0.0330(14) 0.0259(14) -0.0087(12) -0.0038(11) -0.0035(11)
C30 0.042(2) 0.115(4) 0.0340(19) -0.031(2) 0.0021(16) -0.036(2)
C31 0.0209(12) 0.0228(12) 0.0226(13) -0.0072(10) 0.0015(10) -0.0045(10)
C32 0.0356(15) 0.0321(14) 0.0227(14) -0.0058(12) -0.0018(12) -0.0114(12)
C33 0.0244(13) 0.0310(14) 0.0192(13) -0.0072(11) 0.0031(10) -0.0021(11)
C34 0.0241(14) 0.0359(16) 0.0405(18) -0.0036(14) -0.0006(13) 0.0006(12)
C35 0.0219(13) 0.0205(12) 0.0408(17) -0.0136(12) -0.0023(12) -0.0012(10)
C36 0.0315(16) 0.0244(14) 0.061(2) -0.0103(14) -0.0112(15) -0.0062(12)
C37 0.0311(17) 0.054(2) 0.062(2) -0.0263(19) 0.0041(16) -0.0147(16)
C38 0.049(2) 0.052(2) 0.068(3) -0.032(2) -0.0002(19) -0.0078(18)

loop_
_atom_type_symbol
_atom_type_description
_atom_type_scat_dispersion_real
_atom_type_scat_dispersion_imag
_atom_type_scat_source
C C 0.0033 0.0016 'International Tables Vol C Tables 4.2.6.8 and 6.1.1.4'
H H 0.0000 0.0000 'International Tables Vol C Tables 4.2.6.8 and 6.1.1.4'
N N 0.0061 0.0033 'International Tables Vol C Tables 4.2.6.8 and 6.1.1.4'
O O 0.0106 0.0060 'International Tables Vol C Tables 4.2.6.8 and 6.1.1.4'
Fe Fe 0.3463 0.8444 'International Tables Vol C Tables 4.2.6.8 and 6.1.1.4'

loop_
_geom_angle_atom_site_label_1
_geom_angle_atom_site_label_2
_geom_angle_atom_site_label_3
_geom_angle
_geom_angle_site_symmetry_1
_geom_angle_site_symmetry_3
_geom_angle_publ_flag
O1 Fe1 O6 98.38(8) . . ?
O1 Fe1 O8 92.67(8) . . ?
O6 Fe1 O8 92.31(8) . . ?
O1 Fe1 O5 82.63(7) . . ?
O6 Fe1 O5 93.06(8) . . ?
O8 Fe1 O5 173.32(7) . . ?
O1 Fe1 N2 101.96(8) . . ?
O6 Fe1 N2 157.72(9) . . ?
O8 Fe1 N2 95.72(8) . . ?
O5 Fe1 N2 80.70(8) . . ?
O1 Fe1 N1 177.00(8) . . ?
O6 Fe1 N1 81.11(9) . . ?
O8 Fe1 N1 84.40(8) . . ?
O5 Fe1 N1 100.35(8) . . ?
N2 Fe1 N1 79.04(9) . . ?
O1 Fe1 Fe2 41.32(5) . . ?
O6 Fe1 Fe2 86.27(6) . . ?
O8 Fe1 Fe2 132.70(6) . . ?
O5 Fe1 Fe2 43.88(5) . . ?
N2 Fe1 Fe2 103.12(6) . . ?
N1 Fe1 Fe2 141.37(7) . . ?
O3 Fe2 O1 93.57(7) . . ?
O3 Fe2 O12 95.98(7) . . ?
O1 Fe2 O12 168.85(7) . . ?
O3 Fe2 O11 95.70(8) . . ?
O1 Fe2 O11 94.72(7) . . ?
O12 Fe2 O11 90.05(8) . . ?
O3 Fe2 O5 103.65(7) . . ?
O1 Fe2 O5 79.13(7) . . ?
O12 Fe2 O5 93.01(8) . . ?
O11 Fe2 O5 159.96(7) . . ?
O3 Fe2 O7 173.66(8) . . ?
O1 Fe2 O7 89.15(7) . . ?
O12 Fe2 O7 81.94(7) . . ?
O11 Fe2 O7 78.35(7) . . ?
O5 Fe2 O7 82.48(7) . . ?
O3 Fe2 Fe1 111.48(6) . . ?
O1 Fe2 Fe1 38.70(5) . . ?
O12 Fe2 Fe1 131.24(6) . . ?
O11 Fe2 Fe1 124.36(5) . . ?
O5 Fe2 Fe1 42.83(5) . . ?
O7 Fe2 Fe1 74.08(5) . . ?
O1 Fe3 O2 98.58(7) . . ?
O1 Fe3 O16 175.51(8) . . ?
O2 Fe3 O16 78.41(7) . . ?
O1 Fe3 O10 92.18(8) . . ?
O2 Fe3 O10 98.53(8) . . ?
O16 Fe3 O10 85.01(7) . . ?
O1 Fe3 O14 96.72(8) . . ?
O2 Fe3 O14 90.58(7) . . ?
O16 Fe3 O14 86.69(8) . . ?
O10 Fe3 O14 166.19(7) . . ?
O1 Fe3 O9 91.84(7) . . ?
O2 Fe3 O9 166.95(7) . . ?
O16 Fe3 O9 91.62(7) . . ?
O10 Fe3 O9 88.85(7) . . ?
O14 Fe3 O9 80.36(7) . . ?
O1 Fe3 Fe4 135.77(5) . . ?
O2 Fe3 Fe4 38.85(5) . . ?
O16 Fe3 Fe4 42.18(5) . . ?
O10 Fe3 Fe4 103.54(5) . . ?
O14 Fe3 Fe4 77.21(5) . . ?
O9 Fe3 Fe4 128.92(5) . . ?
O2 Fe4 O16 82.29(7) . . ?
O2 Fe4 O17 107.38(7) . . ?
O16 Fe4 O17 167.87(8) . . ?
O2 Fe4 O15 97.76(8) . . ?
O16 Fe4 O15 89.66(8) . . ?
O17 Fe4 O15 81.89(8) . . ?
O2 Fe4 N3 100.32(8) . . ?
O16 Fe4 N3 98.78(8) . . ?
O17 Fe4 N3 86.87(8) . . ?
O15 Fe4 N3 160.91(8) . . ?
O2 Fe4 N4 157.85(8) . . ?
O16 Fe4 N4 75.87(7) . . ?
O17 Fe4 N4 94.76(8) . . ?
O15 Fe4 N4 85.90(8) . . ?
N3 Fe4 N4 79.67(8) . . ?
O2 Fe4 Fe3 41.64(5) . . ?
O16 Fe4 Fe3 43.47(5) . . ?
O17 Fe4 Fe3 142.62(6) . . ?
O15 Fe4 Fe3 83.12(5) . . ?
N3 Fe4 Fe3 114.70(6) . . ?
N4 Fe4 Fe3 118.08(6) . . ?
O2 Fe5 O3 104.52(7) . . ?
O2 Fe5 O4 174.34(7) . . ?
O3 Fe5 O4 81.02(7) . . ?
O2 Fe5 O19 90.95(8) . . ?
O3 Fe5 O19 95.96(8) . . ?
O4 Fe5 O19 89.58(7) . . ?
O2 Fe5 O21 90.72(7) . . ?
O3 Fe5 O21 89.60(7) . . ?
O4 Fe5 O21 88.16(7) . . ?
O19 Fe5 O21 173.61(7) . . ?
O2 Fe5 O18 90.87(7) . . ?
O3 Fe5 O18 164.50(7) . . ?
O4 Fe5 O18 83.55(7) . . ?
O19 Fe5 O18 85.39(8) . . ?
O21 Fe5 O18 88.41(8) . . ?
O2 Fe5 Fe6 144.30(5) . . ?
O3 Fe5 Fe6 42.07(5) . . ?
O4 Fe5 Fe6 40.71(5) . . ?
O19 Fe5 Fe6 102.89(6) . . ?
O21 Fe5 Fe6 79.16(5) . . ?
O18 Fe5 Fe6 122.56(5) . . ?
O4 Fe6 O3 83.78(7) . . ?
O4 Fe6 O13 179.10(8) . . ?
O3 Fe6 O13 95.67(7) . . ?
O4 Fe6 O23 96.53(8) . . ?
O3 Fe6 O23 98.50(8) . . ?
O13 Fe6 O23 84.25(8) . . ?
O4 Fe6 O22 94.49(8) . . ?
O3 Fe6 O22 88.63(7) . . ?
O13 Fe6 O22 84.79(8) . . ?
O23 Fe6 O22 167.46(8) . . ?
O4 Fe6 O25 91.73(7) . . ?
O3 Fe6 O25 172.04(8) . . ?
O13 Fe6 O25 88.74(8) . . ?
O23 Fe6 O25 88.53(8) . . ?
O22 Fe6 O25 85.16(8) . . ?
O4 Fe6 Fe5 43.59(5) . . ?
O3 Fe6 Fe5 42.04(5) . . ?
O13 Fe6 Fe5 135.70(5) . . ?
O23 Fe6 Fe5 109.95(6) . . ?
O22 Fe6 Fe5 82.24(5) . . ?
O25 Fe6 Fe5 131.74(6) . . ?
O4 Fe7 O24 103.64(8) . . ?
O4 Fe7 O20 95.69(8) . . ?
O24 Fe7 O20 87.03(9) . . ?
O4 Fe7 O27 108.94(8) . . ?
O24 Fe7 O27 147.40(8) . . ?
O20 Fe7 O27 90.72(8) . . ?
O4 Fe7 O26 92.83(8) . . ?
O24 Fe7 O26 89.75(9) . . ?
O20 Fe7 O26 171.39(8) . . ?
O27 Fe7 O26 87.69(8) . . ?
O4 Fe7 O28 170.01(8) . . ?
O24 Fe7 O28 86.24(8) . . ?
O20 Fe7 O28 83.26(8) . . ?
O27 Fe7 O28 61.21(8) . . ?
O26 Fe7 O28 88.57(8) . . ?
O4 Fe7 C35 139.83(9) . . ?
O24 Fe7 C35 116.49(9) . . ?
O20 Fe7 C35 85.24(8) . . ?
O27 Fe7 C35 31.01(9) . . ?
O26 Fe7 C35 89.06(8) . . ?
O28 Fe7 C35 30.25(9) . . ?
Fe3 O1 Fe1 133.53(10) . . ?
Fe3 O1 Fe2 123.22(9) . . ?
Fe1 O1 Fe2 99.98(8) . . ?
Fe4 O2 Fe5 127.18(9) . . ?
Fe4 O2 Fe3 99.52(8) . . ?
Fe5 O2 Fe3 130.01(9) . . ?
Fe2 O3 Fe5 128.04(9) . . ?
Fe2 O3 Fe6 129.56(9) . . ?
Fe5 O3 Fe6 95.88(7) . . ?
Fe7 O4 Fe6 121.04(9) . . ?
Fe7 O4 Fe5 132.30(10) . . ?
Fe6 O4 Fe5 95.69(7) . . ?
C4 O5 Fe1 116.22(15) . . ?
C4 O5 Fe2 117.06(15) . . ?
Fe1 O5 Fe2 93.29(7) . . ?
C8 O6 Fe1 122.75(17) . . ?
C8 O7 Fe2 130.95(18) . . ?
C10 O8 Fe1 127.80(17) . . ?
C10 O9 Fe3 124.25(16) . . ?
C12 O10 Fe3 124.73(17) . . ?
C12 O11 Fe2 126.18(18) . . ?
C14 O12 Fe2 133.38(17) . . ?
C14 O13 Fe6 125.41(17) . . ?
C16 O14 Fe3 129.91(18) . . ?
C16 O15 Fe4 123.94(18) . . ?
C18 O16 Fe4 122.34(16) . . ?
C18 O16 Fe3 132.74(16) . . ?
Fe4 O16 Fe3 94.35(7) . . ?
C25 O17 Fe4 122.62(17) . . ?
C25 O18 Fe5 139.19(17) . . ?
C27 O19 Fe5 130.85(18) . . ?
C27 O20 Fe7 131.16(18) . . ?
C29 O21 Fe5 126.74(18) . . ?
C29 O22 Fe6 123.61(18) . . ?
C31 O23 Fe6 134.08(17) . . ?
C31 O24 Fe7 129.38(18) . . ?
C33 O25 Fe6 131.26(18) . . ?
C33 O26 Fe7 128.13(18) . . ?
C35 O27 Fe7 92.78(17) . . ?
C35 O28 Fe7 86.82(16) . . ?
C1 N1 C6 111.9(2) . . ?
C1 N1 C5 108.5(2) . . ?
C6 N1 C5 108.1(2) . . ?
C1 N1 Fe1 105.53(18) . . ?
C6 N1 Fe1 108.81(18) . . ?
C5 N1 Fe1 114.11(18) . . ?
C2 N2 C7 110.9(2) . . ?
C2 N2 C3 110.3(2) . . ?
C7 N2 C3 109.5(2) . . ?
C2 N2 Fe1 111.06(17) . . ?
C7 N2 Fe1 110.41(17) . . ?
C3 N2 Fe1 104.49(16) . . ?
C23 N3 C21 110.6(2) . . ?
C23 N3 C22 107.3(2) . . ?
C21 N3 C22 107.4(2) . . ?
C23 N3 Fe4 107.14(16) . . ?
C21 N3 Fe4 107.90(17) . . ?
C22 N3 Fe4 116.54(17) . . ?
C24 N4 C19 110.1(2) . . ?
C24 N4 C20 111.5(2) . . ?
C19 N4 C20 110.4(2) . . ?
C24 N4 Fe4 114.30(17) . . ?
C19 N4 Fe4 104.41(15) . . ?
C20 N4 Fe4 105.92(16) . . ?
N1 C1 C2 110.4(2) . . ?
N1 C1 H1A 109.6 . . ?
C2 C1 H1A 109.6 . . ?
N1 C1 H1B 109.6 . . ?
C2 C1 H1B 109.6 . . ?
H1A C1 H1B 108.1 . . ?
N2 C2 C1 110.1(2) . . ?
N2 C2 H2A 109.6 . . ?
C1 C2 H2A 109.6 . . ?
N2 C2 H2B 109.6 . . ?
C1 C2 H2B 109.6 . . ?
H2A C2 H2B 108.2 . . ?
N2 C3 C4 109.3(2) . . ?
N2 C3 H3A 109.8 . . ?
C4 C3 H3A 109.8 . . ?
N2 C3 H3B 109.8 . . ?
C4 C3 H3B 109.8 . . ?
H3A C3 H3B 108.3 . . ?
O5 C4 C3 108.7(2) . . ?
O5 C4 H4A 109.9 . . ?
C3 C4 H4A 109.9 . . ?
O5 C4 H4B 109.9 . . ?
C3 C4 H4B 109.9 . . ?
H4A C4 H4B 108.3 . . ?
N1 C5 H5A 109.5 . . ?
N1 C5 H5B 109.5 . . ?
H5A C5 H5B 109.5 . . ?
N1 C5 H5C 109.5 . . ?
H5A C5 H5C 109.5 . . ?
H5B C5 H5C 109.5 . . ?
N1 C6 H6A 109.5 . . ?
N1 C6 H6B 109.5 . . ?
H6A C6 H6B 109.5 . . ?
N1 C6 H6C 109.5 . . ?
H6A C6 H6C 109.5 . . ?
H6B C6 H6C 109.5 . . ?
N2 C7 H7A 109.5 . . ?
N2 C7 H7B 109.5 . . ?
H7A C7 H7B 109.5 . . ?
N2 C7 H7C 109.5 . . ?
H7A C7 H7C 109.5 . . ?
H7B C7 H7C 109.5 . . ?
O7 C8 O6 125.7(2) . . ?
O7 C8 C9 118.0(3) . . ?
O6 C8 C9 116.3(3) . . ?
C8 C9 H9A 109.5 . . ?
C8 C9 H9B 109.5 . . ?
H9A C9 H9B 109.5 . . ?
C8 C9 H9C 109.5 . . ?
H9A C9 H9C 109.5 . . ?
H9B C9 H9C 109.5 . . ?
O9 C10 O8 126.6(2) . . ?
O9 C10 C11 118.1(2) . . ?
O8 C10 C11 115.3(3) . . ?
C10 C11 H11A 109.5 . . ?
C10 C11 H11B 109.5 . . ?
H11A C11 H11B 109.5 . . ?
C10 C11 H11C 109.5 . . ?
H11A C11 H11C 109.5 . . ?
H11B C11 H11C 109.5 . . ?
O10 C12 O11 125.9(3) . . ?
O10 C12 C13 117.3(2) . . ?
O11 C12 C13 116.8(3) . . ?
C12 C13 H13A 109.5 . . ?
C12 C13 H13B 109.5 . . ?
H13A C13 H13B 109.5 . . ?
C12 C13 H13C 109.5 . . ?
H13A C13 H13C 109.5 . . ?
H13B C13 H13C 109.5 . . ?
O12 C14 O13 125.7(2) . . ?
O12 C14 C15 116.8(2) . . ?
O13 C14 C15 117.5(2) . . ?
C14 C15 H15A 109.5 . . ?
C14 C15 H15B 109.5 . . ?
H15A C15 H15B 109.5 . . ?
C14 C15 H15C 109.5 . . ?
H15A C15 H15C 109.5 . . ?
H15B C15 H15C 109.5 . . ?
O14 C16 O15 125.6(3) . . ?
O14 C16 C17 117.3(3) . . ?
O15 C16 C17 117.1(2) . . ?
C16 C17 H17A 109.5 . . ?
C16 C17 H17B 109.5 . . ?
H17A C17 H17B 109.5 . . ?
C16 C17 H17C 109.5 . . ?
H17A C17 H17C 109.5 . . ?
H17B C17 H17C 109.5 . . ?
O16 C18 C19 109.6(2) . . ?
O16 C18 H18A 109.7 . . ?
C19 C18 H18A 109.7 . . ?
O16 C18 H18B 109.7 . . ?
C19 C18 H18B 109.7 . . ?
H18A C18 H18B 108.2 . . ?
N4 C19 C18 109.8(2) . . ?
N4 C19 H19A 109.7 . . ?
C18 C19 H19A 109.7 . . ?
N4 C19 H19B 109.7 . . ?
C18 C19 H19B 109.7 . . ?
H19A C19 H19B 108.2 . . ?
N4 C20 C21 110.2(2) . . ?
N4 C20 H20A 109.6 . . ?
C21 C20 H20A 109.6 . . ?
N4 C20 H20B 109.6 . . ?
C21 C20 H20B 109.6 . . ?
H20A C20 H20B 108.1 . . ?
N3 C21 C20 110.9(2) . . ?
N3 C21 H21A 109.5 . . ?
C20 C21 H21A 109.5 . . ?
N3 C21 H21B 109.5 . . ?
C20 C21 H21B 109.5 . . ?
H21A C21 H21B 108.1 . . ?
N3 C22 H22A 109.5 . . ?
N3 C22 H22B 109.5 . . ?
H22A C22 H22B 109.5 . . ?
N3 C22 H22C 109.5 . . ?
H22A C22 H22C 109.5 . . ?
H22B C22 H22C 109.5 . . ?
N3 C23 H23A 109.5 . . ?
N3 C23 H23B 109.5 . . ?
H23A C23 H23B 109.5 . . ?
N3 C23 H23C 109.5 . . ?
H23A C23 H23C 109.5 . . ?
H23B C23 H23C 109.5 . . ?
N4 C24 H24A 109.5 . . ?
N4 C24 H24B 109.5 . . ?
H24A C24 H24B 109.5 . . ?
N4 C24 H24C 109.5 . . ?
H24A C24 H24C 109.5 . . ?
H24B C24 H24C 109.5 . . ?
O18 C25 O17 125.1(2) . . ?
O18 C25 C26 117.2(2) . . ?
O17 C25 C26 117.7(2) . . ?
C25 C26 H26A 109.5 . . ?
C25 C26 H26B 109.5 . . ?
H26A C26 H26B 109.5 . . ?
C25 C26 H26C 109.5 . . ?
H26A C26 H26C 109.5 . . ?
H26B C26 H26C 109.5 . . ?
O19 C27 O20 126.8(3) . . ?
O19 C27 C28 116.2(2) . . ?
O20 C27 C28 117.0(2) . . ?
C27 C28 H28A 109.5 . . ?
C27 C28 H28B 109.5 . . ?
H28A C28 H28B 109.5 . . ?
C27 C28 H28C 109.5 . . ?
H28A C28 H28C 109.5 . . ?
H28B C28 H28C 109.5 . . ?
O21 C29 O22 126.3(3) . . ?
O21 C29 C30 117.6(3) . . ?
O22 C29 C30 116.1(3) . . ?
C29 C30 H30A 109.5 . . ?
C29 C30 H30B 109.5 . . ?
H30A C30 H30B 109.5 . . ?
C29 C30 H30C 109.5 . . ?
H30A C30 H30C 109.5 . . ?
H30B C30 H30C 109.5 . . ?
O23 C31 O24 124.6(3) . . ?
O23 C31 C32 117.9(2) . . ?
O24 C31 C32 117.5(2) . . ?
C31 C32 H32A 109.5 . . ?
C31 C32 H32B 109.5 . . ?
H32A C32 H32B 109.5 . . ?
C31 C32 H32C 109.5 . . ?
H32A C32 H32C 109.5 . . ?
H32B C32 H32C 109.5 . . ?
O25 C33 O26 126.7(3) . . ?
O25 C33 C34 115.8(3) . . ?
O26 C33 C34 117.5(3) . . ?
C33 C34 H34A 109.5 . . ?
C33 C34 H34B 109.5 . . ?
H34A C34 H34B 109.5 . . ?
C33 C34 H34C 109.5 . . ?
H34A C34 H34C 109.5 . . ?
H34B C34 H34C 109.5 . . ?
O28 C35 O27 119.0(2) . . ?
O28 C35 C36 122.5(3) . . ?
O27 C35 C36 118.5(3) . . ?
O28 C35 Fe7 62.94(14) . . ?
O27 C35 Fe7 56.21(13) . . ?
C36 C35 Fe7 172.3(2) . . ?
C35 C36 H36A 109.5 . . ?
C35 C36 H36B 109.5 . . ?
H36A C36 H36B 109.5 . . ?
C35 C36 H36C 109.5 . . ?
H36A C36 H36C 109.5 . . ?
H36B C36 H36C 109.5 . . ?
N5 C37 C38 178.4(5) . . ?
C37 C38 H38A 109.5 . . ?
C37 C38 H38B 109.5 . . ?
H38A C38 H38B 109.5 . . ?
C37 C38 H38C 109.5 . . ?
H38A C38 H38C 109.5 . . ?
H38B C38 H38C 109.5 . . ?

loop_
_geom_bond_atom_site_label_1
_geom_bond_atom_site_label_2
_geom_bond_distance
_geom_bond_site_symmetry_2
_geom_bond_publ_flag
Fe1 O1 1.8783(17) . ?
Fe1 O6 1.9992(19) . ?
Fe1 O8 2.0106(18) . ?
Fe1 O5 2.0147(17) . ?
Fe1 N2 2.191(2) . ?
Fe1 N1 2.282(2) . ?
Fe1 Fe2 2.9585(5) . ?
Fe2 O3 1.8672(17) . ?
Fe2 O1 1.9833(18) . ?
Fe2 O12 2.0291(18) . ?
Fe2 O11 2.0413(19) . ?
Fe2 O5 2.0541(18) . ?
Fe2 O7 2.1647(18) . ?
Fe3 O1 1.8621(17) . ?
Fe3 O2 1.9900(17) . ?
Fe3 O16 2.0380(18) . ?
Fe3 O10 2.0658(19) . ?
Fe3 O14 2.094(2) . ?
Fe3 O9 2.0976(18) . ?
Fe3 Fe4 2.9540(5) . ?
Fe4 O2 1.8787(17) . ?
Fe4 O16 1.9894(18) . ?
Fe4 O17 2.0107(18) . ?
Fe4 O15 2.057(2) . ?
Fe4 N3 2.246(2) . ?
Fe4 N4 2.268(2) . ?
Fe5 O2 1.9402(17) . ?
Fe5 O3 1.9568(17) . ?
Fe5 O4 2.0141(17) . ?
Fe5 O19 2.0554(19) . ?
Fe5 O21 2.0590(19) . ?
Fe5 O18 2.0922(18) . ?
Fe5 Fe6 2.9066(5) . ?
Fe6 O4 1.9053(18) . ?
Fe6 O3 1.9579(17) . ?
Fe6 O13 2.0416(18) . ?
Fe6 O23 2.0525(19) . ?
Fe6 O22 2.055(2) . ?
Fe6 O25 2.0619(19) . ?
Fe7 O4 1.8175(18) . ?
Fe7 O24 2.011(2) . ?
Fe7 O20 2.057(2) . ?
Fe7 O27 2.0623(19) . ?
Fe7 O26 2.069(2) . ?
Fe7 O28 2.211(2) . ?
Fe7 C35 2.479(3) . ?
O5 C4 1.439(3) . ?
O6 C8 1.270(3) . ?
O7 C8 1.245(3) . ?
O8 C10 1.270(3) . ?
O9 C10 1.254(3) . ?
O10 C12 1.256(3) . ?
O11 C12 1.263(3) . ?
O12 C14 1.257(3) . ?
O13 C14 1.264(3) . ?
O14 C16 1.258(3) . ?
O15 C16 1.267(3) . ?
O16 C18 1.415(3) . ?
O17 C25 1.272(3) . ?
O18 C25 1.250(3) . ?
O19 C27 1.259(3) . ?
O20 C27 1.263(3) . ?
O21 C29 1.258(3) . ?
O22 C29 1.263(3) . ?
O23 C31 1.259(3) . ?
O24 C31 1.267(3) . ?
O25 C33 1.255(3) . ?
O26 C33 1.258(4) . ?
O27 C35 1.279(3) . ?
O28 C35 1.250(4) . ?
N1 C1 1.474(4) . ?
N1 C6 1.482(4) . ?
N1 C5 1.487(4) . ?
N2 C2 1.485(4) . ?
N2 C7 1.486(4) . ?
N2 C3 1.492(3) . ?
N3 C23 1.484(3) . ?
N3 C21 1.488(3) . ?
N3 C22 1.492(3) . ?
N4 C24 1.480(3) . ?
N4 C19 1.482(3) . ?
N4 C20 1.482(4) . ?
N5 C37 1.135(5) . ?
C1 C2 1.515(4) . ?
C1 H1A 0.9900 . ?
C1 H1B 0.9900 . ?
C2 H2A 0.9900 . ?
C2 H2B 0.9900 . ?
C3 C4 1.521(4) . ?
C3 H3A 0.9900 . ?
C3 H3B 0.9900 . ?
C4 H4A 0.9900 . ?
C4 H4B 0.9900 . ?
C5 H5A 0.9800 . ?
C5 H5B 0.9800 . ?
C5 H5C 0.9800 . ?
C6 H6A 0.9800 . ?
C6 H6B 0.9800 . ?
C6 H6C 0.9800 . ?
C7 H7A 0.9800 . ?
C7 H7B 0.9800 . ?
C7 H7C 0.9800 . ?
C8 C9 1.512(4) . ?
C9 H9A 0.9800 . ?
C9 H9B 0.9800 . ?
C9 H9C 0.9800 . ?
C10 C11 1.501(4) . ?
C11 H11A 0.9800 . ?
C11 H11B 0.9800 . ?
C11 H11C 0.9800 . ?
C12 C13 1.511(4) . ?
C13 H13A 0.9800 . ?
C13 H13B 0.9800 . ?
C13 H13C 0.9800 . ?
C14 C15 1.509(4) . ?
C15 H15A 0.9800 . ?
C15 H15B 0.9800 . ?
C15 H15C 0.9800 . ?
C16 C17 1.511(4) . ?
C17 H17A 0.9800 . ?
C17 H17B 0.9800 . ?
C17 H17C 0.9800 . ?
C18 C19 1.527(4) . ?
C18 H18A 0.9900 . ?
C18 H18B 0.9900 . ?
C19 H19A 0.9900 . ?
C19 H19B 0.9900 . ?
C20 C21 1.514(4) . ?
C20 H20A 0.9900 . ?
C20 H20B 0.9900 . ?
C21 H21A 0.9900 . ?
C21 H21B 0.9900 . ?
C22 H22A 0.9800 . ?
C22 H22B 0.9800 . ?
C22 H22C 0.9800 . ?
C23 H23A 0.9800 . ?
C23 H23B 0.9800 . ?
C23 H23C 0.9800 . ?
C24 H24A 0.9800 . ?
C24 H24B 0.9800 . ?
C24 H24C 0.9800 . ?
C25 C26 1.499(4) . ?
C26 H26A 0.9800 . ?
C26 H26B 0.9800 . ?
C26 H26C 0.9800 . ?
C27 C28 1.514(4) . ?
C28 H28A 0.9800 . ?
C28 H28B 0.9800 . ?
C28 H28C 0.9800 . ?
C29 C30 1.503(4) . ?
C30 H30A 0.9800 . ?
C30 H30B 0.9800 . ?
C30 H30C 0.9800 . ?
C31 C32 1.501(4) . ?
C32 H32A 0.9800 . ?
C32 H32B 0.9800 . ?
C32 H32C 0.9800 . ?
C33 C34 1.516(4) . ?
C34 H34A 0.9800 . ?
C34 H34B 0.9800 . ?
C34 H34C 0.9800 . ?
C35 C36 1.500(4) . ?
C36 H36A 0.9800 . ?
C36 H36B 0.9800 . ?
C36 H36C 0.9800 . ?
C37 C38 1.457(5) . ?
C38 H38A 0.9800 . ?
C38 H38B 0.9800 . ?
C38 H38C 0.9800 . ?
